data_7058686
loop_
_publ_author_name
'Fan, Liming'
'Liu, Zhangjie'
'Zhang, Yujuan'
'Wang, Feng'
'Zhao, Dongsheng'
'Yang, Jiandong'
'Zhang, Xiutang'

_publ_section_title
;
 Luminescence sensing, electrochemical, and magenetic properties of 2D
 coordination polymers based on the mixed ligands
 p-terphenyl-2,2&#x2032;&#x2032;,5&#x2032;&#x2032;,5&#x2032;&#x2032;&#x2032;-tetracarboxylate
 acid and 1,10-phenanthroline
;
_journal_issue 34
_journal_name_full 'New Journal of Chemistry'
_journal_page_first 13349
_journal_paper_doi 10.1039/C9NJ03530C
_journal_volume 43
_journal_year 2019
_chemical_formula_moiety 'C34 H20 Mn N2 O8'
_chemical_formula_sum 'C34 H20 Mn N2 O8'
_chemical_formula_weight 639.46
_space_group_crystal_system monoclinic
_space_group_IT_number 15
_space_group_name_Hall '-I 2ya'
_space_group_name_H-M_alt 'I 1 2/a 1'
_symmetry_space_group_name_Hall '-I 2ya'
_symmetry_space_group_name_H-M 'I 1 2/a 1'
_atom_sites_solution_hydrogens mixed
_audit_creation_method SHELXL-2018/3
_audit_update_record
;
2019-03-24 deposited with the CCDC.    2019-07-30 downloaded from the CCDC.
;
_cell_angle_alpha 90
_cell_angle_beta 114.646(11)
_cell_angle_gamma 90
_cell_formula_units_Z 4
_cell_length_a 12.166(4)
_cell_length_b 17.6501(10)
_cell_length_c 14.104(7)
_cell_measurement_reflns_used 1977
_cell_measurement_temperature 295(2)
_cell_measurement_theta_max 26.0070
_cell_measurement_theta_min 3.6780
_cell_volume 2752.7(17)
_computing_structure_refinement 'SHELXL-2018/3 (Sheldrick, 2018)'
_computing_structure_solution 'SHELXT 2018/2 (Sheldrick, 2018)'
_diffrn_ambient_temperature 295(2)
_diffrn_measured_fraction_theta_full 0.999
_diffrn_measured_fraction_theta_max 0.986
_diffrn_measurement_device_type 'Xcalibur, Eos, Gemini ultra'
_diffrn_measurement_method '\w scans'
_diffrn_radiation_type MoK\a
_diffrn_radiation_wavelength 0.71073
_diffrn_reflns_av_R_equivalents 0.0581
_diffrn_reflns_av_unetI/netI 0.0651
_diffrn_reflns_Laue_measured_fraction_full 0.999
_diffrn_reflns_Laue_measured_fraction_max 0.986
_diffrn_reflns_limit_h_max 15
_diffrn_reflns_limit_h_min -15
_diffrn_reflns_limit_k_max 22
_diffrn_reflns_limit_k_min -22
_diffrn_reflns_limit_l_max 17
_diffrn_reflns_limit_l_min -18
_diffrn_reflns_number 11939
_diffrn_reflns_point_group_measured_fraction_full 0.999
_diffrn_reflns_point_group_measured_fraction_max 0.986
_diffrn_reflns_theta_full 25.242
_diffrn_reflns_theta_max 27.497
_diffrn_reflns_theta_min 2.967
_exptl_absorpt_coefficient_mu 0.541
_exptl_absorpt_correction_T_max 1.00000
_exptl_absorpt_correction_T_min 0.95040
_exptl_absorpt_correction_type multi-scan
_exptl_absorpt_process_details
;
CrysAlisPro, Agilent Technologies,
Version 1.171.37.35 (release 13-08-2014 CrysAlis171 .NET)
(compiled Aug 13 2014,18:06:01)
Empirical absorption correction using spherical harmonics,
 implemented in SCALE3 ABSPACK scaling algorithm.
;
_exptl_crystal_density_diffrn 1.543
_exptl_crystal_description block
_exptl_crystal_F_000 1308
_exptl_crystal_preparation 'Magnetic properties'
_exptl_crystal_size_max 0.360
_exptl_crystal_size_mid 0.240
_exptl_crystal_size_min 0.200
_refine_diff_density_max 1.332
_refine_diff_density_min -0.364
_refine_diff_density_rms 0.084
_refine_ls_extinction_method none
_refine_ls_goodness_of_fit_ref 1.044
_refine_ls_hydrogen_treatment mixed
_refine_ls_matrix_type full
_refine_ls_number_parameters 258
_refine_ls_number_reflns 3131
_refine_ls_number_restraints 278
_refine_ls_restrained_S_all 1.021
_refine_ls_R_factor_all 0.0991
_refine_ls_R_factor_gt 0.0658
_refine_ls_shift/su_max 0.000
_refine_ls_shift/su_mean 0.000
_refine_ls_structure_factor_coef Fsqd
_refine_ls_weighting_details 'w=1/[\s^2^(Fo^2^)+(0.0866P)^2^+6.4520P] where P=(Fo^2^+2Fc^2^)/3'
_refine_ls_weighting_scheme calc
_refine_ls_wR_factor_gt 0.1619
_refine_ls_wR_factor_ref 0.1846
_reflns_Friedel_coverage 0.000
_reflns_number_gt 2182
_reflns_number_total 3131
_reflns_threshold_expression 'I > 2\s(I)'
_cod_data_source_file c9nj03530c2.cif
_cod_data_source_block 1
_cod_depositor_comments 'Adding full bibliography for 7058686--7058689.cif.'
_cod_database_code 7058686
_shelx_shelxl_version_number 2018/3
_shelx_space_group_comment
;
The symmetry employed for this shelxl refinement is uniquely defined
by the following loop, which should always be used as a source of
symmetry information in preference to the above space-group names.
They are only intended as comments.
;
_shelx_estimated_absorpt_t_min 0.829
_shelx_estimated_absorpt_t_max 0.900

loop_
_space_group_symop_operation_xyz
'x, y, z'
'-x+1/2, y, -z'
'x+1/2, y+1/2, z+1/2'
'-x+1, y+1/2, -z+1/2'
'-x, -y, -z'
'x-1/2, -y, z'
'-x+1/2, -y+1/2, -z+1/2'
'x, -y+1/2, z+1/2'

loop_
_atom_site_label
_atom_site_type_symbol
_atom_site_fract_x
_atom_site_fract_y
_atom_site_fract_z
_atom_site_U_iso_or_equiv
_atom_site_adp_type
_atom_site_occupancy
_atom_site_site_symmetry_order
_atom_site_calc_flag
_atom_site_refinement_flags_posn
_atom_site_refinement_flags_adp
_atom_site_refinement_flags_occupancy
_atom_site_disorder_assembly
_atom_site_disorder_group
Mn1 Mn 0.250000 0.69313(4) 0.500000 0.0263(3) Uani 1 2 d S T P . .
O3 O 0.4290(2) 0.70605(14) 0.6146(2) 0.0349(7) Uani 1 1 d . . . . .
O4 O 0.4478(2) 0.83138(16) 0.6361(3) 0.0487(8) Uani 1 1 d . . . . .
O2 O 1.1814(3) 0.75981(16) 0.6018(2) 0.0426(7) Uani 1 1 d . . . . .
O1 O 1.2453(3) 0.87830(16) 0.6118(3) 0.0454(8) Uani 1 1 d D . . . .
C6 C 0.8924(3) 0.83899(18) 0.6601(3) 0.0223(7) Uani 1 1 d D . . . .
N1 N 0.195(2) 0.5882(7) 0.5641(15) 0.039(2) Uani 0.5 1 d G U P A -1
C22 C 0.2247(19) 0.5206(9) 0.5301(14) 0.040(2) Uani 0.5 1 d G U P A -1
C18 C 0.1933(13) 0.4519(7) 0.5600(12) 0.047(2) Uani 0.5 1 d G U P A -1
C19 C 0.1320(9) 0.4508(6) 0.6241(10) 0.050(3) Uani 0.5 1 d G U P A -1
H19 H 0.111004 0.404763 0.644117 0.060 Uiso 0.5 1 calc R U P A -1
C20 C 0.1023(11) 0.5184(7) 0.6581(9) 0.052(3) Uani 0.5 1 d G U P A -1
H20 H 0.061295 0.517640 0.700971 0.062 Uiso 0.5 1 calc R U P A -1
C21 C 0.1337(17) 0.5871(6) 0.6282(12) 0.047(3) Uani 0.5 1 d G U P A -1
H21 H 0.113793 0.632376 0.650955 0.056 Uiso 0.5 1 calc R U P A -1
C9 C 0.6936(3) 0.7989(2) 0.6683(3) 0.0260(8) Uani 1 1 d . . . . .
H9 H 0.654813 0.832049 0.613034 0.031 Uiso 1 1 calc R U . . .
C10 C 0.6241(3) 0.75781(19) 0.7066(3) 0.0258(8) Uani 1 1 d . . . . .
C11 C 0.4890(3) 0.7659(2) 0.6491(3) 0.0283(8) Uani 1 1 d . . . . .
C8 C 0.8199(3) 0.79286(19) 0.7092(3) 0.0250(7) Uani 1 1 d D . . . .
C2 C 1.0596(3) 0.8586(2) 0.6214(3) 0.0317(8) Uani 1 1 d . . . . .
C1 C 1.1673(3) 0.8276(2) 0.6108(3) 0.0311(8) Uani 1 1 d . . . . .
C7 C 0.9867(4) 0.8117(2) 0.6515(3) 0.0317(8) Uani 1 1 d . . . . .
H7 H 1.006215 0.760782 0.665387 0.038 Uiso 1 1 calc R U . . .
C5 C 0.8568(4) 0.9152(2) 0.6380(3) 0.0381(9) Uani 1 1 d . . . . .
H5 H 0.787974 0.933182 0.643742 0.046 Uiso 1 1 calc R U . . .
C3 C 1.0307(4) 0.9351(2) 0.6020(3) 0.0409(10) Uani 1 1 d . . . . .
H3 H 1.080423 0.967484 0.585374 0.049 Uiso 1 1 calc R U . . .
C4 C 0.9263(4) 0.9625(2) 0.6078(4) 0.0456(11) Uani 1 1 d . . . . .
H4 H 0.903561 1.012764 0.591311 0.055 Uiso 1 1 calc R U . . .
C17 C 0.2404(12) 0.3816(7) 0.5332(11) 0.053(3) Uani 0.5 1 d . U P A -1
H17 H 0.224754 0.334804 0.555436 0.063 Uiso 0.5 1 calc R U P A -1
C16 C 0.3056(10) 0.3856(7) 0.4767(12) 0.052(3) Uani 0.5 1 d . U P A -1
H16 H 0.335549 0.340623 0.462374 0.063 Uiso 0.5 1 calc R U P A -1
N2 N 0.312(2) 0.5917(8) 0.4379(15) 0.038(2) Uani 0.5 1 d . U P A -1
C12 C 0.3767(18) 0.5947(8) 0.3859(13) 0.045(3) Uani 0.5 1 d . U P A -1
H12 H 0.392058 0.641994 0.365053 0.054 Uiso 0.5 1 calc R U P A -1
C13 C 0.4265(12) 0.5299(8) 0.3581(10) 0.049(2) Uani 0.5 1 d . U P A -1
H13 H 0.474739 0.535765 0.321967 0.058 Uiso 0.5 1 calc R U P A -1
C14 C 0.4047(11) 0.4631(7) 0.3829(10) 0.047(2) Uani 0.5 1 d . U P A -1
H14 H 0.437285 0.420844 0.364581 0.056 Uiso 0.5 1 calc R U P A -1
C15 C 0.3319(15) 0.4538(9) 0.4374(14) 0.049(2) Uani 0.5 1 d . U P A -1
C23 C 0.290(2) 0.5235(10) 0.4647(15) 0.040(2) Uani 0.5 1 d . U P A -1
H1 H 1.309(3) 0.855(2) 0.614(4) 0.059 Uiso 1 1 d D U . . .

loop_
_atom_site_aniso_label
_atom_site_aniso_U_11
_atom_site_aniso_U_22
_atom_site_aniso_U_33
_atom_site_aniso_U_23
_atom_site_aniso_U_13
_atom_site_aniso_U_12
Mn1 0.0169(4) 0.0250(4) 0.0337(5) 0.000 0.0074(3) 0.000
O3 0.0176(13) 0.0365(15) 0.0428(16) -0.0010(12) 0.0048(11) -0.0018(10)
O4 0.0214(14) 0.0321(15) 0.090(2) 0.0050(15) 0.0204(15) 0.0044(11)
O2 0.0410(17) 0.0380(16) 0.0585(19) -0.0028(14) 0.0302(15) 0.0048(13)
O1 0.0330(17) 0.0377(16) 0.075(2) -0.0015(15) 0.0318(16) -0.0024(13)
C6 0.0095(14) 0.0228(16) 0.0257(17) 0.0069(14) -0.0015(12) -0.0046(12)
N1 0.041(4) 0.032(3) 0.041(3) 0.004(4) 0.013(3) 0.002(4)
C22 0.044(4) 0.027(3) 0.043(3) 0.001(3) 0.012(3) 0.003(3)
C18 0.049(5) 0.034(3) 0.050(3) 0.006(3) 0.015(3) 0.002(3)
C19 0.051(5) 0.037(4) 0.054(4) 0.016(4) 0.015(4) 0.002(4)
C20 0.053(5) 0.047(4) 0.051(4) 0.016(4) 0.017(4) 0.002(4)
C21 0.051(5) 0.041(4) 0.046(5) 0.012(4) 0.019(4) 0.001(4)
C9 0.0154(16) 0.0315(18) 0.0291(18) 0.0008(15) 0.0073(14) 0.0024(13)
C10 0.0155(16) 0.0301(18) 0.0312(18) -0.0069(15) 0.0091(14) -0.0016(13)
C11 0.0166(17) 0.034(2) 0.034(2) 0.0034(16) 0.0110(15) 0.0012(14)
C8 0.0168(16) 0.0304(18) 0.0292(18) -0.0030(14) 0.0111(14) -0.0004(13)
C2 0.028(2) 0.0358(19) 0.036(2) -0.0003(17) 0.0180(17) 0.0012(16)
C1 0.0264(19) 0.036(2) 0.033(2) 0.0010(16) 0.0146(16) 0.0007(15)
C7 0.038(2) 0.0255(18) 0.032(2) -0.0004(16) 0.0150(17) -0.0026(16)
C5 0.032(2) 0.043(2) 0.046(2) 0.0063(19) 0.0231(19) 0.0072(18)
C3 0.040(2) 0.042(2) 0.051(3) 0.009(2) 0.029(2) 0.0043(18)
C4 0.049(3) 0.035(2) 0.063(3) 0.013(2) 0.034(2) 0.0123(19)
C17 0.055(5) 0.026(3) 0.060(4) 0.005(3) 0.007(5) 0.002(4)
C16 0.050(5) 0.029(3) 0.058(4) -0.004(3) 0.004(4) 0.006(3)
N2 0.038(4) 0.032(3) 0.039(3) -0.007(4) 0.013(3) 0.005(4)
C12 0.046(5) 0.044(4) 0.044(4) -0.016(4) 0.018(4) 0.006(4)
C13 0.045(5) 0.047(4) 0.048(4) -0.021(4) 0.013(4) 0.000(4)
C14 0.043(4) 0.040(4) 0.048(4) -0.016(4) 0.011(4) 0.005(3)
C15 0.051(5) 0.036(3) 0.051(3) -0.008(3) 0.012(4) 0.006(3)
C23 0.041(4) 0.031(3) 0.041(3) -0.005(3) 0.011(3) 0.004(3)

loop_
_atom_type_symbol
_atom_type_description
_atom_type_scat_dispersion_real
_atom_type_scat_dispersion_imag
_atom_type_scat_source
C C 0.0033 0.0016 'International Tables Vol C Tables 4.2.6.8 and 6.1.1.4'
H H 0.0000 0.0000 'International Tables Vol C Tables 4.2.6.8 and 6.1.1.4'
Mn Mn 0.3368 0.7283 'International Tables Vol C Tables 4.2.6.8 and 6.1.1.4'
N N 0.0061 0.0033 'International Tables Vol C Tables 4.2.6.8 and 6.1.1.4'
O O 0.0106 0.0060 'International Tables Vol C Tables 4.2.6.8 and 6.1.1.4'

loop_
_geom_angle_atom_site_label_1
_geom_angle_atom_site_label_2
_geom_angle_atom_site_label_3
_geom_angle
_geom_angle_site_symmetry_1
_geom_angle_site_symmetry_3
O3 Mn1 O3 167.62(14) . 2_556
O3 Mn1 N2 88.7(6) . .
O3 Mn1 N2 101.2(6) 2_556 .
O3 Mn1 O2 89.63(11) . 1_455
O3 Mn1 O2 83.95(11) 2_556 1_455
N2 Mn1 O2 158.2(5) . 1_455
O3 Mn1 O2 83.95(11) . 2_656
O3 Mn1 O2 89.63(11) 2_556 2_656
N2 Mn1 O2 83.9(5) . 2_656
O2 Mn1 O2 117.49(15) 1_455 2_656
O3 Mn1 N1 99.4(6) . .
O3 Mn1 N1 90.7(6) 2_556 .
N2 Mn1 N1 73.2(2) . .
O2 Mn1 N1 85.6(5) 1_455 .
O2 Mn1 N1 156.8(5) 2_656 .
C11 O3 Mn1 129.2(2) . .
C1 O2 Mn1 132.6(3) . 1_655
C1 O1 H1 108(3) . .
C7 C6 C5 122.5(3) . .
C7 C6 C8 122.3(3) . .
C5 C6 C8 114.8(3) . .
C22 N1 C21 120.0 . .
C22 N1 Mn1 113.5(8) . .
C21 N1 Mn1 126.5(8) . .
C18 C22 N1 120.0 . .
C18 C22 C23 121.2(17) . .
N1 C22 C23 118.8(17) . .
C22 C18 C19 120.0 . .
C22 C18 C17 118.0(10) . .
C19 C18 C17 121.6(10) . .
C18 C19 C20 120.0 . .
C18 C19 H19 120.0 . .
C20 C19 H19 120.0 . .
C21 C20 C19 120.0 . .
C21 C20 H20 120.0 . .
C19 C20 H20 120.0 . .
C20 C21 N1 120.0 . .
C20 C21 H21 120.0 . .
N1 C21 H21 120.0 . .
C10 C9 C8 122.8(3) . .
C10 C9 H9 118.6 . .
C8 C9 H9 118.6 . .
C9 C10 C8 120.1(3) . 7_666
C9 C10 C11 116.6(3) . .
C8 C10 C11 123.2(3) 7_666 .
O4 C11 O3 126.1(3) . .
O4 C11 C10 116.7(3) . .
O3 C11 C10 117.1(3) . .
C9 C8 C10 117.1(3) . 7_666
C9 C8 C6 120.2(3) . .
C10 C8 C6 122.7(3) 7_666 .
C3 C2 C7 119.5(4) . .
C3 C2 C1 119.9(4) . .
C7 C2 C1 120.6(3) . .
O2 C1 O1 122.9(4) . .
O2 C1 C2 122.6(4) . .
O1 C1 C2 114.6(3) . .
C6 C7 C2 120.4(3) . .
C6 C7 H7 119.8 . .
C2 C7 H7 119.8 . .
C4 C5 C6 118.4(4) . .
C4 C5 H5 120.8 . .
C6 C5 H5 120.8 . .
C4 C3 C2 119.1(4) . .
C4 C3 H3 120.5 . .
C2 C3 H3 120.5 . .
C5 C4 C3 120.1(4) . .
C5 C4 H4 120.0 . .
C3 C4 H4 120.0 . .
C16 C17 C18 119.7(14) . .
C16 C17 H17 120.1 . .
C18 C17 H17 120.1 . .
C17 C16 C15 124.3(15) . .
C17 C16 H16 117.8 . .
C15 C16 H16 117.8 . .
C12 N2 C23 116.5(8) . .
C12 N2 Mn1 125.1(11) . .
C23 N2 Mn1 118.1(10) . .
N2 C12 C13 123.9(10) . .
N2 C12 H12 118.0 . .
C13 C12 H12 118.0 . .
C14 C13 C12 120.1(11) . .
C14 C13 H13 120.0 . .
C12 C13 H13 120.0 . .
C13 C14 C15 120.2(10) . .
C13 C14 H14 119.9 . .
C15 C14 H14 119.9 . .
C14 C15 C16 127.6(12) . .
C14 C15 C23 114.7(10) . .
C16 C15 C23 117.3(13) . .
N2 C23 C15 124.5(10) . .
N2 C23 C22 116.3(18) . .
C15 C23 C22 119.1(18) . .

loop_
_geom_bond_atom_site_label_1
_geom_bond_atom_site_label_2
_geom_bond_distance
_geom_bond_site_symmetry_2
Mn1 O3 2.114(3) .
Mn1 O3 2.114(3) 2_556
Mn1 N2 2.258(12) .
Mn1 O2 2.268(3) 1_455
Mn1 O2 2.268(3) 2_656
Mn1 N1 2.280(11) .
O3 C11 1.261(4) .
O4 C11 1.243(4) .
O2 C1 1.223(5) .
O1 C1 1.300(5) .
O1 H1 0.861(10) .
C6 C7 1.296(5) .
C6 C5 1.408(5) .
C6 C8 1.558(4) .
N1 C22 1.3900 .
N1 C21 1.3900 .
C22 C18 1.3900 .
C22 C23 1.451(11) .
C18 C19 1.3900 .
C18 C17 1.481(16) .
C19 C20 1.3900 .
C19 H19 0.9300 .
C20 C21 1.3900 .
C20 H20 0.9300 .
C21 H21 0.9300 .
C9 C10 1.383(5) .
C9 C8 1.403(5) .
C9 H9 0.9300 .
C10 C8 1.414(5) 7_666
C10 C11 1.506(5) .
C2 C3 1.394(5) .
C2 C7 1.402(5) .
C2 C1 1.484(5) .
C7 H7 0.9300 .
C5 C4 1.376(6) .
C5 H5 0.9300 .
C3 C4 1.393(6) .
C3 H3 0.9300 .
C4 H4 0.9300 .
C17 C16 1.340(15) .
C17 H17 0.9300 .
C16 C15 1.42(2) .
C16 H16 0.9300 .
N2 C12 1.279(13) .
N2 C23 1.322(11) .
C12 C13 1.423(13) .
C12 H12 0.9300 .
C13 C14 1.288(15) .
C13 H13 0.9300 .
C14 C15 1.404(17) .
C14 H14 0.9300 .
C15 C23 1.441(13) .

loop_
_geom_hbond_atom_site_label_D
_geom_hbond_atom_site_label_H
_geom_hbond_atom_site_label_A
_geom_hbond_distance_DH
_geom_hbond_distance_HA
_geom_hbond_distance_DA
_geom_hbond_angle_DHA
_geom_hbond_site_symmetry_A
_geom_hbond_publ_flag
O1 H1 O4 0.861(10) 1.643(17) 2.484(4) 165(5) 1_655 yes

loop_
_geom_torsion_atom_site_label_1
_geom_torsion_atom_site_label_2
_geom_torsion_atom_site_label_3
_geom_torsion_atom_site_label_4
_geom_torsion
_geom_torsion_site_symmetry_1
_geom_torsion_site_symmetry_4
C21 N1 C22 C18 0.0 . .
Mn1 N1 C22 C18 -177.9(12) . .
C21 N1 C22 C23 -179.0(7) . .
Mn1 N1 C22 C23 3.0(9) . .
N1 C22 C18 C19 0.0 . .
C23 C22 C18 C19 179.0(7) . .
N1 C22 C18 C17 -172.3(11) . .
C23 C22 C18 C17 6.7(10) . .
C22 C18 C19 C20 0.0 . .
C17 C18 C19 C20 172.0(11) . .
C18 C19 C20 C21 0.0 . .
C19 C20 C21 N1 0.0 . .
C22 N1 C21 C20 0.0 . .
Mn1 N1 C21 C20 177.6(13) . .
C8 C9 C10 C8 0.2(6) . 7_666
C8 C9 C10 C11 -175.3(3) . .
Mn1 O3 C11 O4 14.0(6) . .
Mn1 O3 C11 C10 -162.6(2) . .
C9 C10 C11 O4 -53.8(5) . .
C8 C10 C11 O4 130.9(4) 7_666 .
C9 C10 C11 O3 123.2(4) . .
C8 C10 C11 O3 -52.2(5) 7_666 .
C10 C9 C8 C10 -0.2(6) . 7_666
C10 C9 C8 C6 178.1(3) . .
C7 C6 C8 C9 -142.9(4) . .
C5 C6 C8 C9 44.7(5) . .
C7 C6 C8 C10 35.3(5) . 7_666
C5 C6 C8 C10 -137.1(4) . 7_666
Mn1 O2 C1 O1 -41.6(6) 1_655 .
Mn1 O2 C1 C2 138.5(3) 1_655 .
C3 C2 C1 O2 -161.9(4) . .
C7 C2 C1 O2 18.5(6) . .
C3 C2 C1 O1 18.2(6) . .
C7 C2 C1 O1 -161.5(4) . .
C5 C6 C7 C2 1.4(6) . .
C8 C6 C7 C2 -170.5(3) . .
C3 C2 C7 C6 0.8(6) . .
C1 C2 C7 C6 -179.6(4) . .
C7 C6 C5 C4 -1.0(6) . .
C8 C6 C5 C4 171.4(4) . .
C7 C2 C3 C4 -3.2(6) . .
C1 C2 C3 C4 177.2(4) . .
C6 C5 C4 C3 -1.5(7) . .
C2 C3 C4 C5 3.6(7) . .
C22 C18 C17 C16 -3.6(14) . .
C19 C18 C17 C16 -175.8(9) . .
C18 C17 C16 C15 -1.4(16) . .
C23 N2 C12 C13 -1.2(14) . .
Mn1 N2 C12 C13 172.4(14) . .
N2 C12 C13 C14 1.9(17) . .
C12 C13 C14 C15 0.0(16) . .
C13 C14 C15 C16 -175.4(13) . .
C13 C14 C15 C23 -2.2(15) . .
C17 C16 C15 C14 176.2(12) . .
C17 C16 C15 C23 3.2(17) . .
C12 N2 C23 C15 -1.4(14) . .
Mn1 N2 C23 C15 -175.4(14) . .
C12 N2 C23 C22 175.6(9) . .
Mn1 N2 C23 C22 1.6(13) . .
C14 C15 C23 N2 3.1(14) . .
C16 C15 C23 N2 177.0(13) . .
C14 C15 C23 C22 -173.9(9) . .
C16 C15 C23 C22 0.0(14) . .
C18 C22 C23 N2 177.8(7) . .
N1 C22 C23 N2 -3.2(9) . .
C18 C22 C23 C15 -5.0(9) . .
N1 C22 C23 C15 174.0(8) . .
